data_2202194
loop_
_publ_author_name
'Peter C. Healy'
'John V. Hanna'

_publ_section_title
;
 Tris(triphenylphosphine)copper(I) hexafluorophosphate
;
_journal_issue 6
_journal_name_full 'Acta Crystallographica Section E'
_journal_page_first m384
_journal_page_last m386
_journal_paper_doi 10.1107/S1600536803010973
_journal_volume 59
_journal_year 2003
_chemical_formula_iupac '[Cu (C18 H15 P)3] (P F6)'
_chemical_formula_moiety 'C54 H45 Cu P3 1+, F6 P 1-'
_chemical_formula_sum 'C54 H45 Cu F6 P4'
_chemical_formula_weight 995.33
_chemical_melting_point 504(2)
_chemical_name_systematic
;
tris(triphenylphosphine)copper(I) hexafluorophosphate
;
_space_group_IT_number 2
_symmetry_cell_setting triclinic
_symmetry_space_group_name_Hall '-P 1'
_symmetry_space_group_name_H-M 'P -1'
_atom_sites_solution_hydrogens geom
_atom_sites_solution_primary direct
_atom_sites_solution_secondary difmap
_cell_angle_alpha 88.4(8)
_cell_angle_beta 100.633(15)
_cell_angle_gamma 104.349(13)
_cell_formula_units_Z 2
_cell_length_a 11.057(2)
_cell_length_b 12.1900(18)
_cell_length_c 18.790(3)
_cell_measurement_reflns_used 25
_cell_measurement_temperature 295
_cell_measurement_theta_max 15.3
_cell_measurement_theta_min 12.8
_cell_volume 2411.0(10)
_computing_cell_refinement 'MSC/AFC7 Diffractometer Control for Windows'
_computing_data_collection
;
MSC/AFC7 Diffractometer Control for Windows
(Molecular Structure Corporation, 1999)
;
_computing_data_reduction 'TEXSAN for Windows (Molecular Structure Corporation, 1997-2001)'
_computing_molecular_graphics 'ORTEP-3 (Farrugia, 1997) and PLATON (Spek, 2001)'
_computing_publication_material 'TEXSAN for Windows and PLATON'
_computing_structure_refinement 'TEXSAN for Windows and SHELXL97 (Sheldrick, 1997)'
_computing_structure_solution 'TEXSAN for Windows'
_diffrn_ambient_temperature 295
_diffrn_measured_fraction_theta_full 0.998
_diffrn_measured_fraction_theta_max 0.998
_diffrn_measurement_device 'Rigaku AFC-7R'
_diffrn_measurement_method \w--2\q
_diffrn_radiation_monochromator graphite
_diffrn_radiation_source 'Rigaku rotating anode'
_diffrn_radiation_type MoKa
_diffrn_radiation_wavelength 0.71069
_diffrn_reflns_av_R_equivalents 0.042
_diffrn_reflns_av_sigmaI/netI 0.063
_diffrn_reflns_limit_h_max 6
_diffrn_reflns_limit_h_min -13
_diffrn_reflns_limit_k_max 14
_diffrn_reflns_limit_k_min -14
_diffrn_reflns_limit_l_max 22
_diffrn_reflns_limit_l_min -21
_diffrn_reflns_number 9918
_diffrn_reflns_reduction_process '  ?'
_diffrn_reflns_theta_full 25.0
_diffrn_reflns_theta_max 25.0
_diffrn_reflns_theta_min 2.7
_diffrn_standards_decay_% 1.2
_diffrn_standards_interval_count 150
_diffrn_standards_number 3
_exptl_absorpt_coefficient_mu 0.645
_exptl_absorpt_correction_type none
_exptl_crystal_colour colorless
_exptl_crystal_density_diffrn 1.371
_exptl_crystal_density_method 'not measured'
_exptl_crystal_description plates
_exptl_crystal_F_000 1024
_exptl_crystal_size_max 0.30
_exptl_crystal_size_mid 0.20
_exptl_crystal_size_min 0.15
_refine_diff_density_max 0.72
_refine_diff_density_min -0.56
_refine_ls_extinction_method none
_refine_ls_goodness_of_fit_ref 1.02
_refine_ls_hydrogen_treatment constr
_refine_ls_matrix_type full
_refine_ls_number_parameters 587
_refine_ls_number_reflns 8479
_refine_ls_number_restraints 0
_refine_ls_restrained_S_all 1.02
_refine_ls_R_factor_all 0.088
_refine_ls_R_factor_gt 0.053
_refine_ls_shift/su_max 0.002
_refine_ls_shift/su_mean 0.000
_refine_ls_structure_factor_coef Fsqd
_refine_ls_weighting_details 'calc w = 1/[\s^2^(Fo^2^)+(0.0874P)^2^+1.8564P] where P = (Fo^2^+2Fc^2^)/3'
_refine_ls_weighting_scheme calc
_refine_ls_wR_factor_gt 0.143
_refine_ls_wR_factor_ref 0.163
_reflns_number_gt 6045
_reflns_number_total 8479
_reflns_threshold_expression I>2\s(I)
_cod_data_source_file tk6109.cif
_cod_data_source_block I
_cod_depositor_comments
;
The following automatic conversions were performed:
'_symmetry_cell_setting' value 'Triclinic' changed to 'triclinic'
according to '/home/saulius/struct/CIF-dictionaries/cif_core.dic'
dictionary named 'cif_core.dic' version 2.4.1 from 2010-06-29.

Automatic conversion script
Id: cif_fix_enum 1527 2010-12-29 10:47:43Z saulius 

The following automatic conversions were performed:

'_chemical_melting_point' value '502 - 506 K' was changed to '504(2)'
- the average value was taken and precision was estimated.

Automatic conversion script
Id: cif_fix_values 1646 2011-03-28 12:23:43Z adriana 

The following automatic conversions were performed:

'_chemical_melting_point' value '502 - 506 K' was changed to '504(2)'
- the average value was taken and precision was
estimated.

'_symmetry_cell_setting' value 'Triclinic' changed to
'triclinic' according to
/home/saulius/struct/CIF-dictionaries/cif_core.dic dictionary named
'cif_core.dic' version 2.4.1 from
2010-06-29.

'_atom_sites_solution_primary' value 'direct ' changed
to 'direct' according to
/home/saulius/struct/CIF-dictionaries/cif_core.dic dictionary named
'cif_core.dic' version 2.4.1 from
2010-06-29.

'_atom_sites_solution_secondary' value 'difmap ' changed
to 'difmap' according to
/home/saulius/struct/CIF-dictionaries/cif_core.dic dictionary named
'cif_core.dic' version 2.4.1 from 2010-06-29.

Automatic conversion script
Id: cif_fix_values 1715 2011-07-08 13:25:40Z adriana 
;
_cod_database_code 2202194

loop_
_symmetry_equiv_pos_as_xyz
x,y,z
-x,-y,-z

loop_
_atom_site_aniso_label
_atom_site_aniso_U_11
_atom_site_aniso_U_22
_atom_site_aniso_U_33
_atom_site_aniso_U_12
_atom_site_aniso_U_13
_atom_site_aniso_U_23
Cu 0.0354(3) 0.0334(3) 0.0341(3) 0.0103(2) 0.0034(2) -0.0024(2)
P1 0.0364(5) 0.0339(5) 0.0377(5) 0.0126(4) 0.0030(4) 0.0000(4)
P2 0.0401(5) 0.0372(5) 0.0330(5) 0.0106(4) 0.0055(4) -0.0035(4)
P3 0.0331(5) 0.0344(5) 0.0358(5) 0.0086(4) 0.0060(4) -0.0036(4)
C1 0.052(2) 0.034(2) 0.042(2) 0.0165(18) 0.0089(18) 0.0042(16)
C2 0.065(3) 0.042(2) 0.063(3) 0.014(2) 0.008(2) -0.001(2)
C3 0.097(4) 0.036(2) 0.088(4) 0.009(3) 0.023(3) -0.011(2)
C4 0.127(6) 0.046(3) 0.100(5) 0.041(3) 0.044(4) -0.001(3)
C5 0.081(4) 0.055(3) 0.095(4) 0.039(3) 0.038(3) 0.009(3)
C6 0.061(3) 0.045(2) 0.067(3) 0.025(2) 0.015(2) 0.002(2)
C7 0.0328(19) 0.042(2) 0.037(2) 0.0105(16) -0.0001(16) 0.0036(16)
C8 0.050(2) 0.055(3) 0.042(2) 0.017(2) 0.0065(19) 0.0008(19)
C9 0.045(2) 0.079(3) 0.046(3) 0.007(2) 0.006(2) -0.009(2)
C10 0.050(3) 0.090(4) 0.047(3) 0.000(3) 0.008(2) 0.013(3)
C11 0.065(3) 0.060(3) 0.067(3) 0.009(2) 0.014(3) 0.028(3)
C12 0.056(3) 0.049(3) 0.061(3) 0.018(2) 0.013(2) 0.017(2)
C13 0.0337(19) 0.0340(19) 0.047(2) 0.0115(16) 0.0050(16) -0.0020(16)
C14 0.051(2) 0.049(2) 0.057(3) 0.012(2) 0.016(2) 0.004(2)
C15 0.065(3) 0.049(3) 0.079(4) 0.004(2) 0.031(3) 0.003(2)
C16 0.062(3) 0.056(3) 0.100(4) -0.005(2) 0.027(3) -0.017(3)
C17 0.053(3) 0.089(4) 0.076(4) -0.006(3) -0.002(3) -0.028(3)
C18 0.051(3) 0.063(3) 0.050(3) 0.004(2) 0.001(2) -0.002(2)
C19 0.041(2) 0.047(2) 0.044(2) 0.0095(18) 0.0087(18) -0.0102(18)
C20 0.051(2) 0.049(2) 0.053(3) 0.013(2) 0.008(2) -0.012(2)
C21 0.052(3) 0.061(3) 0.090(4) 0.018(2) 0.010(3) -0.020(3)
C22 0.070(4) 0.088(4) 0.098(4) 0.019(3) 0.041(3) -0.020(3)
C23 0.091(4) 0.091(4) 0.100(5) 0.029(4) 0.062(4) 0.013(4)
C24 0.070(3) 0.070(3) 0.069(3) 0.022(3) 0.036(3) 0.006(3)
C25 0.041(2) 0.0336(19) 0.046(2) 0.0117(16) 0.0019(17) -0.0060(17)
C26 0.052(3) 0.062(3) 0.061(3) 0.004(2) 0.010(2) -0.010(2)
C27 0.050(3) 0.074(4) 0.098(5) -0.007(3) 0.009(3) -0.013(3)
C28 0.061(3) 0.050(3) 0.093(4) 0.009(2) -0.020(3) -0.020(3)
C29 0.070(3) 0.063(3) 0.061(3) 0.024(3) -0.017(3) -0.021(2)
C30 0.061(3) 0.056(3) 0.039(2) 0.016(2) 0.000(2) -0.0038(19)
C31 0.044(2) 0.038(2) 0.036(2) 0.0097(17) 0.0118(17) -0.0013(16)
C32 0.059(3) 0.047(2) 0.040(2) 0.011(2) 0.001(2) -0.0022(18)
C33 0.078(3) 0.038(2) 0.059(3) 0.006(2) 0.004(3) -0.007(2)
C34 0.074(3) 0.038(2) 0.066(3) 0.018(2) 0.019(3) 0.003(2)
C35 0.065(3) 0.053(3) 0.059(3) 0.022(2) 0.010(2) 0.013(2)
C36 0.052(2) 0.048(2) 0.045(2) 0.014(2) 0.0018(19) 0.0006(19)
C37 0.035(2) 0.043(2) 0.042(2) 0.0075(17) 0.0066(17) -0.0019(17)
C38 0.046(2) 0.042(2) 0.064(3) 0.0003(19) 0.016(2) -0.004(2)
C39 0.067(3) 0.047(3) 0.078(4) -0.005(2) 0.017(3) 0.011(2)
C40 0.073(3) 0.073(4) 0.065(3) -0.003(3) 0.027(3) 0.016(3)
C41 0.079(4) 0.083(4) 0.059(3) 0.006(3) 0.034(3) -0.003(3)
C42 0.070(3) 0.047(2) 0.056(3) 0.009(2) 0.031(2) 0.000(2)
C43 0.041(2) 0.0321(19) 0.0337(19) 0.0098(16) 0.0079(16) -0.0001(15)
C44 0.044(2) 0.040(2) 0.050(2) 0.0096(18) 0.0016(19) -0.0068(18)
C45 0.049(3) 0.056(3) 0.061(3) 0.004(2) -0.002(2) -0.010(2)
C46 0.075(3) 0.040(2) 0.057(3) -0.002(2) 0.004(2) -0.008(2)
C47 0.080(3) 0.034(2) 0.061(3) 0.019(2) 0.019(3) -0.003(2)
C48 0.047(2) 0.044(2) 0.047(2) 0.0136(19) 0.0126(19) -0.0016(18)
C49 0.035(2) 0.055(2) 0.038(2) 0.0142(18) 0.0071(16) -0.0074(18)
C50 0.049(3) 0.072(3) 0.045(2) 0.021(2) 0.007(2) 0.007(2)
C51 0.074(4) 0.113(5) 0.045(3) 0.042(3) 0.003(3) 0.016(3)
C52 0.058(3) 0.149(6) 0.051(3) 0.047(4) -0.007(3) 0.000(4)
C53 0.041(3) 0.110(5) 0.066(3) 0.010(3) -0.004(2) -0.021(3)
C54 0.039(2) 0.073(3) 0.061(3) 0.006(2) 0.002(2) -0.017(2)
P4 0.1437(17) 0.0780(11) 0.0813(11) 0.0582(11) 0.0351(12) 0.0123(9)
F1 0.223(8) 0.301(10) 0.173(6) 0.082(7) -0.086(5) -0.089(6)
F2 0.368(11) 0.217(7) 0.126(5) 0.164(8) -0.039(6) -0.039(4)
F3 0.183(6) 0.112(4) 0.402(11) 0.056(4) 0.091(7) 0.116(6)
F4 0.62(2) 0.102(4) 0.232(9) 0.108(8) -0.104(11) 0.019(5)
F5 0.361(12) 0.596(19) 0.293(11) 0.394(14) 0.210(10) 0.174(12)
F6 0.135(5) 0.496(16) 0.156(6) 0.006(7) 0.070(5) -0.004(8)

loop_
_atom_site_label
_atom_site_fract_x
_atom_site_fract_y
_atom_site_fract_z
_atom_site_U_iso_or_equiv
_atom_site_thermal_displace_type
_atom_site_calc_flag
_atom_site_refinement_flags
_atom_site_occupancy
_atom_site_type_symbol
Cu 0.25828(4) 0.71805(4) 0.24656(2) 0.0343(2) Uani . . 1.000 Cu
P1 0.10469(9) 0.77613(8) 0.16778(5) 0.0358(3) Uani . . 1.000 P
P2 0.26898(9) 0.70513(8) 0.36909(5) 0.0367(3) Uani . . 1.000 P
P3 0.38956(9) 0.62613(8) 0.20382(5) 0.0343(3) Uani . . 1.000 P
C1 0.0525(4) 0.8908(3) 0.2027(2) 0.0416(12) Uani . . 1.000 C
C2 0.1448(5) 0.9858(4) 0.2310(3) 0.0570(16) Uani . . 1.000 C
C3 0.1103(6) 1.0740(4) 0.2594(3) 0.074(2) Uani . . 1.000 C
C4 -0.0157(7) 1.0676(4) 0.2605(4) 0.084(3) Uani . . 1.000 C
C5 -0.1074(5) 0.9742(4) 0.2330(3) 0.070(2) Uani . . 1.000 C
C6 -0.0741(5) 0.8857(4) 0.2029(3) 0.0551(16) Uani . . 1.000 C
C7 0.1400(3) 0.8240(3) 0.0795(2) 0.0380(11) Uani . . 1.000 C
C8 0.1827(4) 0.7539(4) 0.0377(2) 0.0485(14) Uani . . 1.000 C
C9 0.2121(4) 0.7876(5) -0.0290(2) 0.0583(16) Uani . . 1.000 C
C10 0.1991(5) 0.8910(5) -0.0557(3) 0.0658(19) Uani . . 1.000 C
C11 0.1575(5) 0.9603(4) -0.0152(3) 0.0654(17) Uani . . 1.000 C
C12 0.1279(4) 0.9284(4) 0.0519(3) 0.0544(17) Uani . . 1.000 C
C13 -0.0379(3) 0.6607(3) 0.1477(2) 0.0379(11) Uani . . 1.000 C
C14 -0.0795(4) 0.5969(4) 0.2056(2) 0.0517(14) Uani . . 1.000 C
C15 -0.1853(5) 0.5060(4) 0.1931(3) 0.0638(19) Uani . . 1.000 C
C16 -0.2479(5) 0.4761(4) 0.1238(4) 0.0742(19) Uani . . 1.000 C
C17 -0.2083(5) 0.5382(5) 0.0667(3) 0.078(2) Uani . . 1.000 C
C18 -0.1045(4) 0.6298(4) 0.0783(2) 0.0575(17) Uani . . 1.000 C
C19 0.1485(4) 0.7356(3) 0.4146(2) 0.0439(12) Uani . . 1.000 C
C20 0.1090(4) 0.8338(4) 0.3973(2) 0.0508(14) Uani . . 1.000 C
C21 0.0273(5) 0.8672(4) 0.4347(3) 0.0669(19) Uani . . 1.000 C
C22 -0.0168(6) 0.8018(6) 0.4896(4) 0.082(2) Uani . . 1.000 C
C23 0.0185(6) 0.7026(6) 0.5066(4) 0.087(3) Uani . . 1.000 C
C24 0.1014(5) 0.6688(4) 0.4686(3) 0.0659(17) Uani . . 1.000 C
C25 0.4151(4) 0.7855(3) 0.4245(2) 0.0404(11) Uani . . 1.000 C
C26 0.5148(5) 0.8366(4) 0.3902(3) 0.0600(17) Uani . . 1.000 C
C27 0.6267(5) 0.9004(5) 0.4302(4) 0.078(2) Uani . . 1.000 C
C28 0.6390(5) 0.9151(4) 0.5033(3) 0.0729(19) Uani . . 1.000 C
C29 0.5410(5) 0.8660(4) 0.5382(3) 0.0667(17) Uani . . 1.000 C
C30 0.4296(4) 0.8022(4) 0.4991(2) 0.0528(16) Uani . . 1.000 C
C31 0.2600(4) 0.5556(3) 0.3863(2) 0.0388(12) Uani . . 1.000 C
C32 0.1764(4) 0.4790(4) 0.3352(2) 0.0500(14) Uani . . 1.000 C
C33 0.1690(5) 0.3650(4) 0.3409(3) 0.0608(16) Uani . . 1.000 C
C34 0.2428(5) 0.3246(4) 0.3965(3) 0.0578(16) Uani . . 1.000 C
C35 0.3237(5) 0.3985(4) 0.4487(3) 0.0581(17) Uani . . 1.000 C
C36 0.3332(4) 0.5134(4) 0.4435(2) 0.0490(12) Uani . . 1.000 C
C37 0.4590(4) 0.7015(3) 0.1303(2) 0.0404(12) Uani . . 1.000 C
C38 0.4783(4) 0.8188(4) 0.1283(3) 0.0517(14) Uani . . 1.000 C
C39 0.5294(5) 0.8800(4) 0.0731(3) 0.0671(19) Uani . . 1.000 C
C40 0.5577(5) 0.8238(5) 0.0182(3) 0.0725(19) Uani . . 1.000 C
C41 0.5391(5) 0.7081(5) 0.0198(3) 0.073(2) Uani . . 1.000 C
C42 0.4912(5) 0.6473(4) 0.0752(3) 0.0561(16) Uani . . 1.000 C
C43 0.3004(3) 0.4869(3) 0.16720(19) 0.0353(11) Uani . . 1.000 C
C44 0.1700(4) 0.4672(3) 0.1484(2) 0.0456(12) Uani . . 1.000 C
C45 0.0952(4) 0.3627(4) 0.1225(3) 0.0583(17) Uani . . 1.000 C
C46 0.1497(5) 0.2767(4) 0.1150(3) 0.0611(16) Uani . . 1.000 C
C47 0.2790(5) 0.2926(3) 0.1329(3) 0.0566(16) Uani . . 1.000 C
C48 0.3559(4) 0.3982(3) 0.1588(2) 0.0450(12) Uani . . 1.000 C
C49 0.5265(4) 0.6014(4) 0.2670(2) 0.0419(12) Uani . . 1.000 C
C50 0.5161(4) 0.5049(4) 0.3087(2) 0.0546(16) Uani . . 1.000 C
C51 0.6206(6) 0.4892(6) 0.3576(3) 0.075(2) Uani . . 1.000 C
C52 0.7327(5) 0.5705(7) 0.3673(3) 0.084(2) Uani . . 1.000 C
C53 0.7436(5) 0.6678(6) 0.3277(3) 0.075(2) Uani . . 1.000 C
C54 0.6413(4) 0.6825(4) 0.2767(3) 0.0597(16) Uani . . 1.000 C
P4 0.5792(2) 1.14845(15) 0.24303(10) 0.0938(8) Uani . . 1.000 P
F1 0.6531(8) 1.1768(8) 0.3165(4) 0.243(5) Uani . . 1.000 F
F2 0.4769(9) 1.1031(6) 0.1710(3) 0.231(5) Uani . . 1.000 F
F3 0.5842(7) 1.2649(5) 0.2159(5) 0.226(4) Uani . . 1.000 F
F4 0.5746(15) 1.0277(6) 0.2613(5) 0.339(7) Uani . . 1.000 F
F5 0.6836(10) 1.1403(12) 0.2085(5) 0.351(8) Uani . . 1.000 F
F6 0.4635(6) 1.1525(10) 0.2714(4) 0.269(6) Uani . . 1.000 F
H2 0.23170 0.99020 0.23080 0.0680 Uiso . . 1.000 H
3 0.17360 1.13950 0.27830 0.0890 Uiso . . 1.000 H
H4 -0.03870 1.12860 0.28040 0.1010 Uiso . . 1.000 H
H5 -0.19390 0.96970 0.23450 0.0840 Uiso . . 1.000 H
H6 -0.13810 0.82160 0.18240 0.0660 Uiso . . 1.000 H
H8 0.19180 0.68200 0.05540 0.0580 Uiso . . 1.000 H
H9 0.24140 0.73900 -0.05670 0.0700 Uiso . . 1.000 H
H10 0.21870 0.91390 -0.10180 0.0790 Uiso . . 1.000 H
H11 0.14900 1.03190 -0.03340 0.0790 Uiso . . 1.000 H
H12 0.09910 0.97800 0.07920 0.0660 Uiso . . 1.000 H
H14 -0.03510 0.61590 0.25360 0.0620 Uiso . . 1.000 H
H15 -0.21440 0.46440 0.23280 0.0770 Uiso . . 1.000 H
H16 -0.31880 0.41240 0.11540 0.0890 Uiso . . 1.000 H
H17 -0.25260 0.51780 0.01880 0.0940 Uiso . . 1.000 H
H18 -0.07830 0.67230 0.03820 0.0690 Uiso . . 1.000 H
H20 0.13860 0.87910 0.35910 0.0610 Uiso . . 1.000 H
H21 0.00160 0.93510 0.42240 0.0800 Uiso . . 1.000 H
H22 -0.07180 0.82520 0.51590 0.0980 Uiso . . 1.000 H
H23 -0.01330 0.65690 0.54400 0.1050 Uiso . . 1.000 H
H24 0.12510 0.59970 0.48010 0.0790 Uiso . . 1.000 H
H26 0.50650 0.82780 0.33920 0.0720 Uiso . . 1.000 H
H27 0.69560 0.93430 0.40670 0.0940 Uiso . . 1.000 H
H28 0.71600 0.95960 0.53000 0.0880 Uiso . . 1.000 H
H29 0.55020 0.87610 0.58900 0.0800 Uiso . . 1.000 H
H30 0.36140 0.76890 0.52330 0.0630 Uiso . . 1.000 H
H32 0.12420 0.50590 0.29610 0.0600 Uiso . . 1.000 H
H33 0.11160 0.31370 0.30570 0.0730 Uiso . . 1.000 H
H34 0.23860 0.24580 0.39930 0.0690 Uiso . . 1.000 H
H35 0.37320 0.37020 0.48840 0.0700 Uiso . . 1.000 H
H36 0.39000 0.56400 0.47930 0.0590 Uiso . . 1.000 H
H38 0.45590 0.85740 0.16530 0.0620 Uiso . . 1.000 H
H39 0.54500 0.96020 0.07310 0.0810 Uiso . . 1.000 H
H40 0.59000 0.86500 -0.02080 0.0870 Uiso . . 1.000 H
H41 0.55960 0.66980 -0.01790 0.0880 Uiso . . 1.000 H
H42 0.47980 0.56750 0.07590 0.0680 Uiso . . 1.000 H
H44 0.13080 0.52690 0.15340 0.0550 Uiso . . 1.000 H
H45 0.00560 0.35110 0.11000 0.0700 Uiso . . 1.000 H
H46 0.09810 0.20490 0.09710 0.0740 Uiso . . 1.000 H
H47 0.31650 0.23170 0.12770 0.0680 Uiso . . 1.000 H
H48 0.44550 0.40950 0.17070 0.0540 Uiso . . 1.000 H
H50 0.43750 0.44950 0.30370 0.0660 Uiso . . 1.000 H
H51 0.61420 0.42160 0.38460 0.0910 Uiso . . 1.000 H
H52 0.80330 0.55950 0.40150 0.1010 Uiso . . 1.000 H
H53 0.82100 0.72480 0.33550 0.0910 Uiso . . 1.000 H
H54 0.64990 0.74870 0.24820 0.0710 Uiso . . 1.000 H

loop_
_atom_type_symbol
_atom_type_description
_atom_type_scat_dispersion_real
_atom_type_scat_dispersion_imag
_atom_type_scat_source
P P 0.1023 0.0942 'International Tables Vol C Tables 4.2.6.8 and 6.1.1.4'
F F 0.0171 0.0103 'International Tables Vol C Tables 4.2.6.8 and 6.1.1.4'
Cu Cu 0.3201 1.2651 'International Tables Vol C Tables 4.2.6.8 and 6.1.1.4'
H H 0.0000 0.0000 'International Tables Vol C Tables 4.2.6.8 and 6.1.1.4'
C C 0.0033 0.0016 'International Tables Vol C Tables 4.2.6.8 and 6.1.1.4'

loop_
_geom_angle_atom_site_label_1
_geom_angle_atom_site_label_2
_geom_angle_atom_site_label_3
_geom_angle
_geom_angle_publ_flag
P1 Cu P2 125.2(8) yes
P1 Cu P3 120.0(8) yes
P2 Cu P3 113.3(8) yes
Cu P1 C1 114.1(8) yes
Cu P1 C7 117.5(8) yes
Cu P1 C13 110.1(8) yes
C1 P1 C7 104.5(8) yes
C1 P1 C13 104.9(8) yes
C7 P1 C13 104.7(8) yes
Cu P2 C19 122.8(8) yes
Cu P2 C25 115.9(8) yes
Cu P2 C31 103.7(8) yes
C19 P2 C25 102.0(8) yes
C19 P2 C31 104.0(8) yes
C25 P2 C31 107.1(8) yes
Cu P3 C37 112.2(8) yes
Cu P3 C43 110.4(8) yes
Cu P3 C49 118.2(8) yes
C37 P3 C43 106.2(8) yes
C37 P3 C49 103.6(8) yes
C43 P3 C49 105.3(8) yes
F3 P4 F6 88.1(10) no
F4 P4 F5 83.9(11) no
F4 P4 F6 95.8(11) no
F5 P4 F6 174.2(10) no
F1 P4 F2 168.5(9) no
F1 P4 F3 99.1(9) no
F1 P4 F4 86.5(10) no
F1 P4 F5 97.3(10) no
F1 P4 F6 88.4(9) no
F2 P4 F3 87.4(9) no
F2 P4 F4 87.7(9) no
F2 P4 F5 91.9(10) no
F2 P4 F6 82.3(9) no
F3 P4 F4 173.2(10) no
F3 P4 F5 91.6(10) no
P1 C1 C2 117.6(9) yes
P1 C1 C6 122.9(9) yes
C2 C1 C6 119.5(9) no
C1 C2 C3 119.8(10) no
C2 C3 C4 120.4(9) no
C3 C4 C5 120.3(10) no
C4 C5 C6 119.9(10) no
C1 C6 C5 120.1(9) no
C8 C7 C12 118.0(9) no
P1 C7 C8 119.0(8) yes
P1 C7 C12 123.0(9) yes
C7 C8 C9 120.8(9) no
C8 C9 C10 120.4(9) no
C9 C10 C11 119.2(9) no
C10 C11 C12 121.3(9) no
C7 C12 C11 120.2(9) no
C14 C13 C18 118.2(9) no
P1 C13 C14 117.9(9) yes
P1 C13 C18 123.8(9) yes
C13 C14 C15 120.3(9) no
C14 C15 C16 120.2(9) no
C15 C16 C17 120.0(9) no
C16 C17 C18 120.5(9) no
C13 C18 C17 120.8(9) no
P2 C19 C20 118.3(9) yes
P2 C19 C24 122.7(9) yes
C20 C19 C24 118.8(9) no
C19 C20 C21 121.1(9) no
C20 C21 C22 119.8(9) no
C21 C22 C23 120.2(10) no
C22 C23 C24 119.9(10) no
C19 C24 C23 120.1(9) no
P2 C25 C26 118.0(9) yes
P2 C25 C30 123.3(9) yes
C26 C25 C30 118.6(9) no
C25 C26 C27 119.9(10) no
C26 C27 C28 120.5(10) no
C27 C28 C29 120.5(10) no
C28 C29 C30 119.5(9) no
C25 C30 C29 121.0(9) no
P2 C31 C32 116.2(9) yes
P2 C31 C36 125.5(9) yes
C32 C31 C36 118.3(9) no
C31 C32 C33 120.5(9) no
C32 C33 C34 120.8(9) no
C33 C34 C35 119.7(9) no
C34 C35 C36 120.3(9) no
C31 C36 C35 120.4(9) no
P3 C37 C38 118.6(9) yes
P3 C37 C42 123.0(9) yes
C38 C37 C42 118.4(9) no
C37 C38 C39 120.9(9) no
C38 C39 C40 119.5(9) no
C39 C40 C41 119.9(10) no
C40 C41 C42 120.8(10) no
C37 C42 C41 120.5(9) no
P3 C43 C44 118.0(8) yes
P3 C43 C48 123.8(8) yes
C44 C43 C48 118.2(9) no
C43 C44 C45 121.6(9) no
C44 C45 C46 119.9(9) no
C45 C46 C47 120.5(9) no
C46 C47 C48 120.2(9) no
C43 C48 C47 119.7(9) no
P3 C49 C50 121.0(9) yes
P3 C49 C54 120.0(9) yes
C50 C49 C54 119.0(9) no
C49 C50 C51 120.0(9) no
C50 C51 C52 120.4(10) no
C51 C52 C53 120.3(10) no
C52 C53 C54 119.8(10) no
C49 C54 C53 120.5(9) no
C3 C2 H2 120.10 no
C1 C2 H2 120.08 no
C2 C3 H3 119.75 no
C4 C3 H3 119.89 no
C5 C4 H4 119.82 no
C3 C4 H4 119.87 no
C4 C5 H5 120.02 no
C6 C5 H5 120.10 no
C5 C6 H6 119.97 no
C1 C6 H6 119.95 no
C9 C8 H8 119.53 no
C7 C8 H8 119.66 no
C8 C9 H9 119.77 no
C10 C9 H9 119.79 no
C9 C10 H10 120.40 no
C11 C10 H10 120.38 no
C10 C11 H11 119.34 no
C12 C11 H11 119.35 no
C7 C12 H12 119.92 no
C11 C12 H12 119.92 no
C13 C14 H14 119.88 no
C15 C14 H14 119.83 no
C14 C15 H15 119.80 no
C16 C15 H15 120.00 no
C15 C16 H16 119.90 no
C17 C16 H16 120.10 no
C16 C17 H17 119.76 no
C18 C17 H17 119.75 no
C13 C18 H18 119.66 no
C17 C18 H18 119.58 no
C21 C20 H20 119.40 no
C19 C20 H20 119.49 no
C22 C21 H21 120.10 no
C20 C21 H21 120.08 no
C23 C22 H22 119.86 no
C21 C22 H22 119.97 no
C22 C23 H23 119.99 no
C24 C23 H23 120.06 no
C23 C24 H24 119.86 no
C19 C24 H24 120.02 no
C25 C26 H26 120.15 no
C27 C26 H26 119.98 no
C28 C27 H27 119.74 no
C26 C27 H27 119.76 no
C27 C28 H28 119.62 no
C29 C28 H28 119.85 no
C28 C29 H29 120.20 no
C30 C29 H29 120.31 no
C25 C30 H30 119.62 no
C29 C30 H30 119.39 no
C31 C32 H32 119.72 no
C33 C32 H32 119.81 no
C32 C33 H33 119.62 no
C34 C33 H33 119.59 no
C33 C34 H34 120.18 no
C35 C34 H34 120.11 no
C34 C35 H35 119.84 no
C36 C35 H35 119.90 no
C31 C36 H36 119.72 no
C35 C36 H36 119.86 no
C39 C38 H38 119.53 no
C37 C38 H38 119.61 no
C38 C39 H39 120.28 no
C40 C39 H39 120.19 no
C41 C40 H40 120.03 no
C39 C40 H40 120.03 no
C40 C41 H41 119.65 no
C42 C41 H41 119.59 no
C37 C42 H42 119.67 no
C41 C42 H42 119.84 no
C45 C44 H44 119.20 no
C43 C44 H44 119.23 no
C46 C45 H45 120.03 no
C44 C45 H45 120.06 no
C45 C46 H46 119.79 no
C47 C46 H46 119.74 no
C46 C47 H47 119.96 no
C48 C47 H47 119.85 no
C43 C48 H48 120.10 no
C47 C48 H48 120.24 no
C49 C50 H50 120.04 no
C51 C50 H50 119.98 no
C50 C51 H51 119.79 no
C52 C51 H51 119.78 no
C51 C52 H52 119.78 no
C53 C52 H52 119.95 no
C52 C53 H53 119.91 no
C54 C53 H53 120.26 no
C49 C54 H54 119.79 no
C53 C54 H54 119.71 no

loop_
_geom_bond_atom_site_label_1
_geom_bond_atom_site_label_2
_geom_bond_site_symmetry_1
_geom_bond_site_symmetry_2
_geom_bond_distance
_geom_bond_publ_flag
Cu P1 . . 2.2773(11) yes
Cu P2 . . 2.2865(11) yes
Cu P3 . . 2.3009(12) yes
P1 C1 . . 1.819(4) yes
P1 C7 . . 1.821(4) yes
P1 C13 . . 1.822(4) yes
P2 C19 . . 1.824(4) yes
P2 C25 . . 1.818(4) yes
P2 C31 . . 1.824(4) yes
P3 C37 . . 1.820(4) yes
P3 C43 . . 1.820(4) yes
P3 C49 . . 1.826(4) yes
P4 F3 . . 1.486(7) no
P4 F4 . . 1.493(8) no
P4 F5 . . 1.449(12) no
P4 F6 . . 1.486(8) no
P4 F1 . . 1.471(8) no
P4 F2 . . 1.607(7) no
C1 C2 . . 1.383(6) no
C1 C6 . . 1.386(7) no
C2 C3 . . 1.377(8) no
C3 C4 . . 1.380(10) no
C4 C5 . . 1.363(8) no
C5 C6 . . 1.388(7) no
C7 C8 . . 1.394(6) no
C7 C12 . . 1.389(6) no
C8 C9 . . 1.379(6) no
C9 C10 . . 1.374(8) no
C10 C11 . . 1.365(8) no
C11 C12 . . 1.382(8) no
C13 C18 . . 1.386(5) no
C13 C14 . . 1.400(6) no
C14 C15 . . 1.386(7) no
C15 C16 . . 1.370(9) no
C16 C17 . . 1.371(9) no
C17 C18 . . 1.378(7) no
C19 C24 . . 1.379(7) no
C19 C20 . . 1.384(6) no
C20 C21 . . 1.381(7) no
C21 C22 . . 1.373(9) no
C22 C23 . . 1.372(10) no
C23 C24 . . 1.402(9) no
C25 C30 . . 1.396(5) no
C25 C26 . . 1.385(7) no
C26 C27 . . 1.383(8) no
C27 C28 . . 1.367(9) no
C28 C29 . . 1.372(8) no
C29 C30 . . 1.373(7) no
C31 C36 . . 1.389(6) no
C31 C32 . . 1.394(6) no
C32 C33 . . 1.374(7) no
C33 C34 . . 1.362(8) no
C34 C35 . . 1.378(7) no
C35 C36 . . 1.380(7) no
C37 C38 . . 1.393(6) no
C37 C42 . . 1.388(7) no
C38 C39 . . 1.384(7) no
C39 C40 . . 1.377(8) no
C40 C41 . . 1.374(8) no
C41 C42 . . 1.371(8) no
C43 C44 . . 1.381(6) no
C43 C48 . . 1.395(5) no
C44 C45 . . 1.381(6) no
C45 C46 . . 1.355(7) no
C46 C47 . . 1.372(8) no
C47 C48 . . 1.399(5) no
C49 C50 . . 1.388(6) no
C49 C54 . . 1.387(7) no
C50 C51 . . 1.387(8) no
C51 C52 . . 1.367(10) no
C52 C53 . . 1.374(10) no
C53 C54 . . 1.386(8) no
C2 H2 . . 0.9497 no
C3 H3 . . 0.9490 no
C4 H4 . . 0.9496 no
C5 H5 . . 0.9500 no
C6 H6 . . 0.9497 no
C8 H8 . . 0.9508 no
C9 H9 . . 0.9494 no
C10 H10 . . 0.9492 no
C11 H11 . . 0.9485 no
C12 H12 . . 0.9503 no
C14 H14 . . 0.9487 no
C15 H15 . . 0.9506 no
C16 H16 . . 0.9497 no
C17 H17 . . 0.9494 no
C18 H18 . . 0.9510 no
C20 H20 . . 0.9499 no
C21 H21 . . 0.9492 no
C22 H22 . . 0.9488 no
C23 H23 . . 0.9487 no
C24 H24 . . 0.9504 no
C26 H26 . . 0.9522 no
C27 H27 . . 0.9508 no
C28 H28 . . 0.9484 no
C29 H29 . . 0.9493 no
C30 H30 . . 0.9512 no
C32 H32 . . 0.9509 no
C33 H33 . . 0.9502 no
C34 H34 . . 0.9506 no
C35 H35 . . 0.9506 no
C36 H36 . . 0.9501 no
C38 H38 . . 0.9517 no
C39 H39 . . 0.9497 no
C40 H40 . . 0.9507 no
C41 H41 . . 0.9494 no
C42 H42 . . 0.9494 no
C44 H44 . . 0.9495 no
C45 H45 . . 0.9504 no
C46 H46 . . 0.9502 no
C47 H47 . . 0.9509 no
C48 H48 . . 0.9502 no
C50 H50 . . 0.9501 no
C51 H51 . . 0.9500 no
C52 H52 . . 0.9499 no
C53 H53 . . 0.9494 no
C54 H54 . . 0.9506 no

loop_
_geom_contact_atom_site_label_1
_geom_contact_atom_site_label_2
_geom_contact_distance
_geom_contact_site_symmetry_2
_geom_contact_publ_flag
Cu H2 3.4024 . no
Cu H8 3.5481 . no
Cu H14 3.1997 . no
Cu H20 3.5537 . no
Cu H26 2.9832 . no
Cu H32 2.8682 . no
Cu H38 3.0394 . no
Cu H44 2.8583 . no
P1 H44 3.1458 . no
F3 C48 3.332(9) 1_565 no
F4 C26 3.353(10) . no
F2 H40 2.8239 2_675 no
F2 H47 2.6532 1_565 no
F3 H16 2.7480 1_665 no
F3 H48 2.6374 1_565 no
F3 H15 2.8411 1_665 no
F4 H38 2.6965 . no
F4 H26 2.8188 . no
F5 H10 2.6173 2_675 no
F5 H5 2.7374 1_655 no
F6 H2 2.8133 . no
F6 H29 2.6635 2_676 no
C2 C12 3.418(8) . no
C6 C14 3.505(7) . no
C8 C18 3.377(7) . no
C8 C37 3.422(6) . no
C8 C38 3.309(7) . no
C9 C39 3.597(7) . no
C9 C45 3.589(7) 2_565 no
C11 C40 3.577(8) 2_675 no
C12 C2 3.418(8) . no
C14 C6 3.505(7) . no
C14 C53 3.527(7) 1_455 no
C15 C53 3.562(8) 1_455 no
C18 C8 3.377(7) . no
C24 C30 3.536(7) . no
C26 C54 3.558(7) . no
C26 F4 3.353(10) . no
C30 C24 3.536(7) . no
C30 C36 3.543(7) . no
C32 C44 3.504(5) . no
C36 C50 3.539(6) . no
C36 C30 3.543(7) . no
C37 C8 3.422(6) . no
C38 C8 3.309(7) . no
C39 C9 3.597(7) . no
C40 C11 3.577(8) 2_675 no
C42 C48 3.504(6) . no
C44 C32 3.504(5) . no
C45 C9 3.589(7) 2_565 no
C48 C42 3.504(6) . no
C48 C50 3.160(5) . no
C48 F3 3.332(9) 1_545 no
C50 C48 3.160(5) . no
C50 C36 3.539(6) . no
C53 C14 3.527(7) 1_655 no
C53 C15 3.562(8) 1_655 no
C54 C26 3.558(7) . no
C1 H12 2.6101 . no
C1 H20 2.9282 . no
C2 H12 2.8035 . no
C2 H20 2.7078 . no
C3 H33 3.0678 1_565 no
C3 H20 3.0258 . no
C4 H33 3.0513 1_565 no
C5 H10 2.9962 2_575 no
C7 H18 2.6504 . no
C8 H18 2.8115 . no
C9 H45 2.7828 2_565 no
C10 H39 3.0278 2_675 no
C11 H40 3.0371 2_675 no
C13 H6 2.6296 . no
C13 H44 2.7524 . no
C14 H44 2.9948 . no
C14 H6 2.9701 . no
C14 H32 2.9858 . no
C16 H9 2.9634 2_565 no
C19 H30 2.7706 . no
C20 H28 2.9587 2_676 no
C21 H53 2.8879 1_455 no
C21 H28 3.0605 2_676 no
C23 H52 3.0009 1_455 no
C24 H30 2.8374 . no
C25 H36 2.8296 . no
C28 H34 3.0380 2_666 no
C30 H36 2.8516 . no
C31 H24 2.6534 . no
C33 H3 3.0355 1_545 no
C33 H23 2.9709 2_566 no
C33 H50 3.0941 . no
C34 H50 3.0993 . no
C34 H23 3.0141 2_566 no
C34 H22 2.9813 2_566 no
C34 H3 3.0670 1_545 no
C36 H24 2.9493 . no
C37 H54 2.7272 . no
C37 H8 2.9836 . no
C38 H54 2.9197 . no
C43 H42 2.8353 . no
C43 H50 2.8154 . no
C44 H8 3.0911 . no
C44 H32 2.9818 . no
C45 H18 3.0264 2_565 no
C46 H18 2.9327 2_565 no
C47 H41 3.0044 2_665 no
C48 H42 2.7873 . no
C48 H50 2.7435 . no
C49 H48 2.8545 . no
C50 H48 2.7671 . no
C52 H15 3.0830 1_655 no
C54 H26 2.9679 . no
H2 F6 2.8133 . no
H2 Cu 3.4024 . no
H3 C33 3.0355 1_565 no
H3 C34 3.0670 1_565 no
H3 H33 2.4814 1_565 no
H3 H34 2.5426 1_565 no
H4 H33 2.4472 1_565 no
H5 F5 2.7374 1_455 no
H6 C13 2.6296 . no
H6 C14 2.9701 . no
H8 C44 3.0911 . no
H8 C37 2.9836 . no
H8 Cu 3.5481 . no
H9 H16 2.5690 2_565 no
H9 C16 2.9634 2_565 no
H10 F5 2.6173 2_675 no
H10 C5 2.9962 2_575 no
H12 C2 2.8035 . no
H12 C1 2.6101 . no
H14 Cu 3.1997 . no
H14 H32 2.4759 . no
H15 F3 2.8411 1_445 no
H15 C52 3.0830 1_455 no
H16 H9 2.5690 2_565 no
H16 F3 2.7480 1_445 no
H18 C45 3.0264 2_565 no
H18 C8 2.8115 . no
H18 C7 2.6504 . no
H18 C46 2.9327 2_565 no
H20 C2 2.7078 . no
H20 Cu 3.5537 . no
H20 C1 2.9282 . no
H20 C3 3.0258 . no
H22 C34 2.9813 2_566 no
H23 C33 2.9709 2_566 no
H23 C34 3.0141 2_566 no
H24 C36 2.9493 . no
H24 C31 2.6534 . no
H26 C54 2.9679 . no
H26 F4 2.8188 . no
H26 Cu 2.9832 . no
H28 C20 2.9587 2_676 no
H28 C21 3.0605 2_676 no
H29 F6 2.6635 2_676 no
H30 C19 2.7706 . no
H30 C24 2.8374 . no
H32 Cu 2.8682 . no
H32 C14 2.9858 . no
H32 H14 2.4759 . no
H32 C44 2.9818 . no
H33 C4 3.0513 1_545 no
H33 C3 3.0678 1_545 no
H33 H4 2.4472 1_545 no
H33 H3 2.4814 1_545 no
H34 H3 2.5426 1_545 no
H34 C28 3.0380 2_666 no
H35 H36 2.5034 2_666 no
H36 H35 2.5034 2_666 no
H36 C30 2.8516 . no
H36 C25 2.8296 . no
H36 H51 2.5779 2_666 no
H38 Cu 3.0394 . no
H38 F4 2.6965 . no
H39 C10 3.0278 2_675 no
H40 C11 3.0371 2_675 no
H40 F2 2.8239 2_675 no
H41 C47 3.0044 2_665 no
H42 C43 2.8353 . no
H42 C48 2.7873 . no
H42 H48 2.5927 . no
H44 C14 2.9948 . no
H44 C13 2.7524 . no
H44 Cu 2.8583 . no
H44 P1 3.1458 . no
H45 C9 2.7828 2_565 no
H47 F2 2.6532 1_545 no
H48 C49 2.8545 . no
H48 C50 2.7671 . no
H48 F3 2.6374 1_545 no
H48 H50 2.5811 . no
H48 H42 2.5927 . no
H50 C34 3.0993 . no
H50 C33 3.0941 . no
H50 C48 2.7435 . no
H50 H48 2.5811 . no
H50 C43 2.8154 . no
H51 H36 2.5779 2_666 no
H52 C23 3.0009 1_655 no
H53 C21 2.8879 1_655 no
H54 C38 2.9197 . no
H54 C37 2.7272 . no

loop_
_geom_torsion_atom_site_label_1
_geom_torsion_atom_site_label_2
_geom_torsion_atom_site_label_3
_geom_torsion_atom_site_label_4
_geom_torsion
_geom_torsion_publ_flag
P2 Cu P1 C1 37.7(8) no
P2 Cu P1 C7 160.4(8) no
P2 Cu P1 C13 -79.9(8) no
P3 Cu P1 C1 -157.3(8) no
P3 Cu P1 C7 -34.6(8) no
P3 Cu P1 C13 85.1(8) no
P1 Cu P2 C19 2.6(8) no
P1 Cu P2 C25 -123.3(8) no
P1 Cu P2 C31 119.6(8) no
P3 Cu P2 C19 -163.2(8) no
P3 Cu P2 C25 70.8(8) no
P3 Cu P2 C31 -46.3(8) no
P1 Cu P3 C37 49.9(8) no
P1 Cu P3 C43 -68.3(8) no
P1 Cu P3 C49 170.4(8) no
P2 Cu P3 C37 -143.4(8) no
P2 Cu P3 C43 98.4(8) no
P2 Cu P3 C49 -22.9(8) no
Cu P1 C1 C2 51.7(9) no
Cu P1 C1 C6 -127.4(9) no
C7 P1 C1 C2 -77.9(9) no
C7 P1 C1 C6 103.1(9) no
C13 P1 C1 C2 172.2(9) no
C13 P1 C1 C6 -6.8(9) no
Cu P1 C7 C8 52.7(9) no
Cu P1 C7 C12 -126.5(9) no
C1 P1 C7 C8 -179.8(9) no
C1 P1 C7 C12 1.1(9) no
C13 P1 C7 C8 -69.8(9) no
C13 P1 C7 C12 111.0(9) no
Cu P1 C13 C14 45.0(9) no
Cu P1 C13 C18 -132.4(9) no
C1 P1 C13 C14 -78.2(9) no
C1 P1 C13 C18 104.4(9) no
C7 P1 C13 C14 172.1(9) no
C7 P1 C13 C18 -5.3(9) no
Cu P2 C19 C20 -47.5(9) no
Cu P2 C19 C24 136.8(9) no
C25 P2 C19 C20 84.4(9) no
C25 P2 C19 C24 -91.3(9) no
C31 P2 C19 C20 -164.3(9) no
C31 P2 C19 C24 20.0(9) no
Cu P2 C25 C26 -8.0(9) no
Cu P2 C25 C30 169.1(9) no
C19 P2 C25 C26 -143.9(9) no
C19 P2 C25 C30 33.2(9) no
C31 P2 C25 C26 107.2(9) no
C31 P2 C25 C30 -75.7(9) no
Cu P2 C31 C32 -39.1(9) no
Cu P2 C31 C36 137.6(9) no
C19 P2 C31 C32 90.3(9) no
C19 P2 C31 C36 -93.0(9) no
C25 P2 C31 C32 -162.2(9) no
C25 P2 C31 C36 14.6(9) no
Cu P3 C37 C38 28.7(9) no
Cu P3 C37 C42 -149.9(9) no
C43 P3 C37 C38 149.4(9) no
C43 P3 C37 C42 -29.2(9) no
C49 P3 C37 C38 -100.0(9) no
C49 P3 C37 C42 81.5(9) no
Cu P3 C43 C44 19.6(9) no
Cu P3 C43 C48 -158.7(8) no
C37 P3 C43 C44 -102.3(9) no
C37 P3 C43 C48 79.4(9) no
C49 P3 C43 C44 148.2(9) no
C49 P3 C43 C48 -30.1(9) no
Cu P3 C49 C50 87.9(9) no
Cu P3 C49 C54 -88.6(9) no
C37 P3 C49 C50 -147.3(9) no
C37 P3 C49 C54 36.2(9) no
C43 P3 C49 C50 -35.9(9) no
C43 P3 C49 C54 147.5(9) no
P1 C1 C2 C3 -178.7(9) no
C6 C1 C2 C3 0.3(11) no
P1 C1 C6 C5 177.4(9) no
C2 C1 C6 C5 -1.6(11) no
C1 C2 C3 C4 0.7(11) no
C2 C3 C4 C5 -0.5(12) no
C3 C4 C5 C6 -0.8(12) no
C4 C5 C6 C1 1.9(11) no
P1 C7 C8 C9 -179.1(9) no
C12 C7 C8 C9 0.1(10) no
P1 C7 C12 C11 179.3(9) no
C8 C7 C12 C11 0.1(10) no
C7 C8 C9 C10 -0.4(11) no
C8 C9 C10 C11 0.4(11) no
C9 C10 C11 C12 -0.2(12) no
C10 C11 C12 C7 -0.1(11) no
P1 C13 C14 C15 -178.1(9) no
C18 C13 C14 C15 -0.5(10) no
P1 C13 C18 C17 176.9(9) no
C14 C13 C18 C17 -0.5(10) no
C13 C14 C15 C16 1.7(11) no
C14 C15 C16 C17 -2.0(11) no
C15 C16 C17 C18 1.0(12) no
C16 C17 C18 C13 0.2(11) no
P2 C19 C20 C21 -173.7(9) no
C24 C19 C20 C21 2.2(10) no
P2 C19 C24 C23 173.6(9) no
C20 C19 C24 C23 -2.2(11) no
C19 C20 C21 C22 -0.6(11) no
C20 C21 C22 C23 -1.0(12) no
C21 C22 C23 C24 1.0(13) no
C22 C23 C24 C19 0.6(12) no
P2 C25 C26 C27 178.7(9) no
C30 C25 C26 C27 1.5(11) no
P2 C25 C30 C29 -178.4(9) no
C26 C25 C30 C29 -1.3(10) no
C25 C26 C27 C28 -1.1(11) no
C26 C27 C28 C29 0.6(12) no
C27 C28 C29 C30 -0.4(11) no
C28 C29 C30 C25 0.7(11) no
P2 C31 C32 C33 175.8(9) no
C36 C31 C32 C33 -1.3(10) no
P2 C31 C36 C35 -176.0(9) no
C32 C31 C36 C35 0.7(10) no
C31 C32 C33 C34 0.1(11) no
C32 C33 C34 C35 1.6(12) no
C33 C34 C35 C36 -2.1(12) no
C34 C35 C36 C31 1.0(11) no
P3 C37 C38 C39 -179.2(9) no
C42 C37 C38 C39 -0.6(11) no
P3 C37 C42 C41 177.7(9) no
C38 C37 C42 C41 -0.9(11) no
C37 C38 C39 C40 2.1(11) no
C38 C39 C40 C41 -2.2(12) no
C39 C40 C41 C42 0.7(12) no
C40 C41 C42 C37 0.8(12) no
P3 C43 C44 C45 -177.8(9) no
C48 C43 C44 C45 0.6(10) no
P3 C43 C48 C47 177.4(9) no
C44 C43 C48 C47 -0.9(10) no
C43 C44 C45 C46 -0.1(11) no
C44 C45 C46 C47 -0.1(11) no
C45 C46 C47 C48 -0.3(11) no
C46 C47 C48 C43 0.8(11) no
P3 C49 C50 C51 -178.4(9) no
C54 C49 C50 C51 -1.9(11) no
P3 C49 C54 C53 176.0(9) no
C50 C49 C54 C53 -0.6(11) no
C49 C50 C51 C52 2.8(11) no
C50 C51 C52 C53 -1.2(12) no
C51 C52 C53 C54 -1.3(12) no
C52 C53 C54 C49 2.2(12) no
